data_7104575
loop_
_publ_author_name
'Zhang, Wei-Xiong'
'Xue, Wei'
'Zheng, Yan-Zhen'
'Chen, Xiao-Ming'

_publ_section_title
;
 Two spin-competing manganese(II) coordination polymers exhibiting
 unusual multi-step magnetization jumps.
;
_journal_issue 25
_journal_name_full 'Chemical communications (Cambridge, England)'
_journal_page_first 3804
_journal_page_last 3806
_journal_paper_doi 10.1039/b905440e
_journal_volume 34
_journal_year 2009
_chemical_formula_sum 'C8 H10 Mn3 N8 O10'
_chemical_formula_weight 543.06
_chemical_name_systematic
;
?
;
_space_group_IT_number 14
_symmetry_cell_setting monoclinic
_symmetry_space_group_name_Hall '-P 2ybc'
_symmetry_space_group_name_H-M 'P 1 21/c 1'
_atom_sites_solution_hydrogens geom
_atom_sites_solution_primary direct
_atom_sites_solution_secondary difmap
_audit_creation_method SHELXL-97
_cell_angle_alpha 90.00
_cell_angle_beta 99.465(2)
_cell_angle_gamma 90.00
_cell_formula_units_Z 2
_cell_length_a 12.2934(14)
_cell_length_b 9.4532(10)
_cell_length_c 7.2959(8)
_cell_measurement_reflns_used 1279
_cell_measurement_temperature 298(2)
_cell_measurement_theta_max 27.705
_cell_measurement_theta_min 2.732
_cell_volume 836.33(16)
_computing_structure_refinement 'SHELXL-97 (Sheldrick, 1997)'
_computing_structure_solution 'SHELXS-97 (Sheldrick, 1990)'
_diffrn_ambient_temperature 298(2)
_diffrn_measured_fraction_theta_full 0.992
_diffrn_measured_fraction_theta_max 0.992
_diffrn_radiation_monochromator graphite
_diffrn_radiation_source 'fine-focus sealed tube'
_diffrn_radiation_type MoK\a
_diffrn_radiation_wavelength 0.71073
_diffrn_reflns_av_R_equivalents 0.0200
_diffrn_reflns_av_sigmaI/netI 0.0301
_diffrn_reflns_limit_h_max 14
_diffrn_reflns_limit_h_min -15
_diffrn_reflns_limit_k_max 8
_diffrn_reflns_limit_k_min -11
_diffrn_reflns_limit_l_max 8
_diffrn_reflns_limit_l_min -8
_diffrn_reflns_number 4014
_diffrn_reflns_theta_full 25.99
_diffrn_reflns_theta_max 25.99
_diffrn_reflns_theta_min 2.73
_exptl_absorpt_coefficient_mu 2.305
_exptl_absorpt_correction_T_max 0.9134
_exptl_absorpt_correction_T_min 0.7537
_exptl_absorpt_correction_type empirical
_exptl_crystal_density_diffrn 2.157
_exptl_crystal_density_method 'not measured'
_exptl_crystal_F_000 538
_exptl_crystal_size_max 0.13
_exptl_crystal_size_mid 0.05
_exptl_crystal_size_min 0.04
_refine_diff_density_max 0.371
_refine_diff_density_min -0.462
_refine_diff_density_rms 0.086
_refine_ls_extinction_method none
_refine_ls_goodness_of_fit_ref 1.047
_refine_ls_hydrogen_treatment constr
_refine_ls_matrix_type full
_refine_ls_number_parameters 133
_refine_ls_number_reflns 1623
_refine_ls_number_restraints 0
_refine_ls_restrained_S_all 1.047
_refine_ls_R_factor_all 0.0452
_refine_ls_R_factor_gt 0.0364
_refine_ls_shift/su_max 0.001
_refine_ls_shift/su_mean 0.000
_refine_ls_structure_factor_coef Fsqd
_refine_ls_weighting_details 'calc w=1/[\s^2^(Fo^2^)+(0.0429P)^2^+1.0588P] where P=(Fo^2^+2Fc^2^)/3'
_refine_ls_weighting_scheme calc
_refine_ls_wR_factor_gt 0.0861
_refine_ls_wR_factor_ref 0.0912
_reflns_number_gt 1371
_reflns_number_total 1623
_reflns_threshold_expression >2sigma(I)
_cod_data_source_file b905440e.txt
_cod_data_source_block mn
_cod_original_sg_symbol_H-M P2(1)/c
_cod_database_code 7104575

loop_
_symmetry_equiv_pos_as_xyz
'x, y, z'
'-x, y+1/2, -z+1/2'
'-x, -y, -z'
'x, -y-1/2, z-1/2'

loop_
_atom_site_label
_atom_site_type_symbol
_atom_site_fract_x
_atom_site_fract_y
_atom_site_fract_z
_atom_site_U_iso_or_equiv
_atom_site_adp_type
_atom_site_occupancy
_atom_site_symmetry_multiplicity
_atom_site_calc_flag
_atom_site_refinement_flags
_atom_site_disorder_assembly
_atom_site_disorder_group
Mn1 Mn 1.0000 0.5000 0.0000 0.0228(2) Uani 1 2 d S . .
Mn2 Mn 1.38431(4) 0.49956(4) 0.61323(6) 0.01708(16) Uani 1 1 d . . .
O1 O 1.13521(19) 0.3851(2) 0.1712(3) 0.0292(6) Uani 1 1 d . . .
O2 O 1.28523(19) 0.4063(2) 0.3817(3) 0.0260(5) Uani 1 1 d . . .
O3 O 1.46435(17) 0.6144(2) 0.4016(3) 0.0204(5) Uani 1 1 d . . .
O4 O 1.46795(18) 0.8375(2) 0.3069(3) 0.0250(5) Uani 1 1 d . . .
N1 N 1.1382(2) 0.6584(3) 0.0734(3) 0.0189(6) Uani 1 1 d . . .
N2 N 1.1587(2) 0.7939(3) 0.0408(3) 0.0194(6) Uani 1 1 d . . .
N3 N 1.2609(2) 0.8251(3) 0.1244(3) 0.0181(6) Uani 1 1 d . . .
C1 C 1.2162(3) 0.4539(3) 0.2506(4) 0.0200(7) Uani 1 1 d . . .
C2 C 1.2271(2) 0.6020(3) 0.1827(4) 0.0167(6) Uani 1 1 d . . .
C3 C 1.3058(2) 0.7092(3) 0.2138(4) 0.0157(6) Uani 1 1 d . . .
C4 C 1.4203(2) 0.7217(3) 0.3140(4) 0.0164(6) Uani 1 1 d . . .
O1W O 1.3510(2) 0.3827(3) 0.8563(4) 0.0405(7) Uani 1 1 d . . .
H1A H 1.3275 0.2980 0.8546 0.061 Uiso 1 1 d R . .
H1B H 1.4025 0.3843 0.9496 0.061 Uiso 1 1 d R . .
N4 N 1.0570(3) 0.4260(3) -0.2636(4) 0.0342(7) Uani 1 1 d . . .
H4A H 1.0113 0.3595 -0.3176 0.051 Uiso 1 1 calc R . .
H4B H 1.1247 0.3905 -0.2361 0.051 Uiso 1 1 calc R . .
H4C H 1.0572 0.4988 -0.3409 0.051 Uiso 1 1 calc R . .

loop_
_atom_site_aniso_label
_atom_site_aniso_U_11
_atom_site_aniso_U_22
_atom_site_aniso_U_33
_atom_site_aniso_U_23
_atom_site_aniso_U_13
_atom_site_aniso_U_12
Mn1 0.0183(4) 0.0230(4) 0.0241(4) 0.0014(3) -0.0052(3) -0.0053(3)
Mn2 0.0158(3) 0.0137(3) 0.0207(3) -0.00089(18) 0.00002(19) 0.00153(18)
O1 0.0280(13) 0.0169(12) 0.0370(14) 0.0044(10) -0.0113(11) -0.0076(10)
O2 0.0302(13) 0.0143(11) 0.0284(12) 0.0014(9) -0.0101(10) -0.0013(10)
O3 0.0153(11) 0.0184(11) 0.0268(12) 0.0071(9) 0.0018(9) 0.0033(9)
O4 0.0188(12) 0.0193(12) 0.0335(13) 0.0080(10) -0.0058(9) -0.0045(9)
N1 0.0172(13) 0.0171(13) 0.0212(13) 0.0022(10) -0.0007(10) -0.0020(11)
N2 0.0160(13) 0.0189(13) 0.0219(13) 0.0034(11) -0.0011(10) -0.0007(11)
N3 0.0135(13) 0.0191(13) 0.0201(13) 0.0033(10) -0.0018(10) -0.0003(11)
C1 0.0214(17) 0.0168(15) 0.0217(16) -0.0005(13) 0.0033(13) -0.0010(13)
C2 0.0148(15) 0.0163(15) 0.0184(15) 0.0000(12) 0.0008(12) -0.0007(12)
C3 0.0161(16) 0.0148(15) 0.0161(14) 0.0009(12) 0.0024(12) 0.0016(12)
C4 0.0145(15) 0.0175(15) 0.0169(14) 0.0012(12) 0.0020(12) 0.0022(12)
O1W 0.0466(17) 0.0362(15) 0.0373(15) 0.0056(12) 0.0022(12) -0.0091(13)
N4 0.0345(18) 0.0325(17) 0.0361(17) 0.0001(14) 0.0072(14) -0.0006(14)

loop_
_atom_type_symbol
_atom_type_description
_atom_type_scat_dispersion_real
_atom_type_scat_dispersion_imag
_atom_type_scat_source
C C 0.0033 0.0016 'International Tables Vol C Tables 4.2.6.8 and 6.1.1.4'
H H 0.0000 0.0000 'International Tables Vol C Tables 4.2.6.8 and 6.1.1.4'
N N 0.0061 0.0033 'International Tables Vol C Tables 4.2.6.8 and 6.1.1.4'
O O 0.0106 0.0060 'International Tables Vol C Tables 4.2.6.8 and 6.1.1.4'
Mn Mn 0.3368 0.7283 'International Tables Vol C Tables 4.2.6.8 and 6.1.1.4'

loop_
_geom_angle_atom_site_label_1
_geom_angle_atom_site_label_2
_geom_angle_atom_site_label_3
_geom_angle
_geom_angle_site_symmetry_1
_geom_angle_site_symmetry_3
_geom_angle_publ_flag
O1 Mn1 O1 180.00(10) 3_765 . ?
O1 Mn1 N1 106.02(8) 3_765 . ?
O1 Mn1 N1 73.98(8) . . ?
O1 Mn1 N1 73.98(8) 3_765 3_765 ?
O1 Mn1 N1 106.02(8) . 3_765 ?
N1 Mn1 N1 180.0 . 3_765 ?
O1 Mn1 N4 88.89(10) 3_765 . ?
O1 Mn1 N4 91.11(10) . . ?
N1 Mn1 N4 94.62(10) . . ?
N1 Mn1 N4 85.38(10) 3_765 . ?
O1 Mn1 N4 91.11(10) 3_765 3_765 ?
O1 Mn1 N4 88.89(10) . 3_765 ?
N1 Mn1 N4 85.38(10) . 3_765 ?
N1 Mn1 N4 94.62(10) 3_765 3_765 ?
N4 Mn1 N4 180.00(14) . 3_765 ?
O2 Mn2 O3 98.04(9) . 3_866 ?
O2 Mn2 O1W 106.17(9) . . ?
O3 Mn2 O1W 93.80(9) 3_866 . ?
O2 Mn2 O4 160.91(8) . 4_576 ?
O3 Mn2 O4 93.73(8) 3_866 4_576 ?
O1W Mn2 O4 87.90(9) . 4_576 ?
O2 Mn2 O3 84.94(8) . . ?
O3 Mn2 O3 74.28(8) 3_866 . ?
O1W Mn2 O3 164.95(9) . . ?
O4 Mn2 O3 83.85(8) 4_576 . ?
O2 Mn2 N3 91.87(9) . 4_576 ?
O3 Mn2 N3 162.57(8) 3_866 4_576 ?
O1W Mn2 N3 97.18(10) . 4_576 ?
O4 Mn2 N3 73.27(8) 4_576 4_576 ?
O3 Mn2 N3 92.47(8) . 4_576 ?
C1 O1 Mn1 118.5(2) . . ?
C1 O2 Mn2 133.8(2) . . ?
C4 O3 Mn2 132.04(18) . 3_866 ?
C4 O3 Mn2 122.21(18) . . ?
Mn2 O3 Mn2 105.72(8) 3_866 . ?
C4 O4 Mn2 117.57(19) . 4_575 ?
N2 N1 C2 109.0(2) . . ?
N2 N1 Mn1 138.6(2) . . ?
C2 N1 Mn1 112.41(19) . . ?
N1 N2 N3 108.8(2) . . ?
N2 N3 C3 108.7(2) . . ?
N2 N3 Mn2 137.12(19) . 4_575 ?
C3 N3 Mn2 112.97(19) . 4_575 ?
O1 C1 O2 123.7(3) . . ?
O1 C1 C2 116.2(3) . . ?
O2 C1 C2 120.1(3) . . ?
N1 C2 C3 106.3(3) . . ?
N1 C2 C1 117.1(3) . . ?
C3 C2 C1 136.3(3) . . ?
N3 C3 C2 107.1(2) . . ?
N3 C3 C4 117.1(3) . . ?
C2 C3 C4 135.8(3) . . ?
O4 C4 O3 123.8(3) . . ?
O4 C4 C3 117.7(3) . . ?
O3 C4 C3 118.5(3) . . ?
Mn2 O1W H1A 124.9 . . ?
Mn2 O1W H1B 115.3 . . ?
H1A O1W H1B 103.6 . . ?
Mn1 N4 H4A 109.5 . . ?
Mn1 N4 H4B 109.5 . . ?
H4A N4 H4B 109.5 . . ?
Mn1 N4 H4C 109.5 . . ?
H4A N4 H4C 109.5 . . ?
H4B N4 H4C 109.5 . . ?

loop_
_geom_bond_atom_site_label_1
_geom_bond_atom_site_label_2
_geom_bond_distance
_geom_bond_site_symmetry_2
_geom_bond_publ_flag
Mn1 O1 2.195(2) 3_765 ?
Mn1 O1 2.195(2) . ?
Mn1 N1 2.262(2) . ?
Mn1 N1 2.262(2) 3_765 ?
Mn1 N4 2.263(3) . ?
Mn1 N4 2.263(3) 3_765 ?
Mn2 O2 2.107(2) . ?
Mn2 O3 2.168(2) 3_866 ?
Mn2 O1W 2.185(3) . ?
Mn2 O4 2.225(2) 4_576 ?
Mn2 O3 2.243(2) . ?
Mn2 N3 2.258(2) 4_576 ?
O1 C1 1.249(4) . ?
O2 C1 1.253(4) . ?
O3 C4 1.272(3) . ?
O3 Mn2 2.168(2) 3_866 ?
O4 C4 1.247(4) . ?
O4 Mn2 2.225(2) 4_575 ?
N1 N2 1.334(3) . ?
N1 C2 1.352(4) . ?
N2 N3 1.336(3) . ?
N3 C3 1.346(4) . ?
N3 Mn2 2.258(2) 4_575 ?
C1 C2 1.499(4) . ?
C2 C3 1.393(4) . ?
C3 C4 1.480(4) . ?
O1W H1A 0.8500 . ?
O1W H1B 0.8500 . ?
N4 H4A 0.8900 . ?
N4 H4B 0.8900 . ?
N4 H4C 0.8900 . ?
